data_4507557
loop_
_publ_author_name
'Ridout, Joe'
'Probert, Michael R.'

_publ_section_title
;
 High-Pressure and Low-Temperature Polymorphism in
 C--H&#x00B7;&#x00B7;&#x00B7;F--C Hydrogen Bonded Monofluorotoluenes
;
_journal_issue 5
_journal_name_full 'Crystal Growth &amp; Design'
_journal_page_first 1943
_journal_paper_doi 10.1021/cg301773h
_journal_volume 13
_journal_year 2013
_chemical_formula_moiety 'C7 H7 F'
_chemical_formula_sum 'C7 H7 F'
_chemical_formula_weight 110.13
_chemical_name_systematic 3-fluorotoluene
_space_group_crystal_system orthorhombic
_space_group_IT_number 61
_space_group_name_Hall '-P 2ac 2ab'
_space_group_name_H-M_alt 'P b c a'
_symmetry_space_group_name_Hall '-P 2ac 2ab'
_symmetry_space_group_name_H-M 'P b c a'
_atom_sites_solution_hydrogens geom
_atom_sites_solution_primary direct
_atom_sites_solution_secondary difmap
_audit_creation_date 2012-11-19
_audit_creation_method
;
  Olex2 1.2
  (compiled Nov  5 2012 18:22:26, GUI svn.r4372)
;
_cell_angle_alpha 90.00
_cell_angle_beta 90.00
_cell_angle_gamma 90.00
_cell_formula_units_Z 8
_cell_length_a 5.4526(12)
_cell_length_b 13.538(3)
_cell_length_c 14.735(4)
_cell_measurement_reflns_used 1996
_cell_measurement_temperature 293.15
_cell_measurement_theta_max 18.45
_cell_measurement_theta_min 3.36
_cell_volume 1087.7(5)
_computing_cell_refinement 'SAINT v7.68A (Bruker, 2009)'
_computing_data_collection 'APEX2 (Bruker, 2010)'
_computing_data_reduction 'SAINT v8.27A (Bruker, 2012)'
_computing_molecular_graphics
;
O. V. Dolomanov, L. J. Bourhis, R. J. Gildea, J. A. K. Howard and H. Puschmann,
OLEX2: a complete structure solution, refinement and analysis program.
J. Appl. Cryst. (2009). 42, 339-341.
;
_computing_publication_material
;
O. V. Dolomanov, L. J. Bourhis, R. J. Gildea, J. A. K. Howard and H. Puschmann,
OLEX2: a complete structure solution, refinement and analysis program.
J. Appl. Cryst. (2009). 42, 339-341.
;
_computing_structure_refinement
;
XL, G.M. Sheldrick, Acta Cryst.
(2008). A64, 112-122
;
_computing_structure_solution
;
XS, G.M. Sheldrick, Acta Cryst.
(2008). A64, 112-122
;
_diffrn_ambient_temperature 293.15
_diffrn_detector 'CCD area detector'
_diffrn_detector_area_resol_mean 7.9
_diffrn_detector_type 'Bruker APEXII CCD area detector'
_diffrn_measured_fraction_theta_full 0.711
_diffrn_measured_fraction_theta_max 0.711
_diffrn_measurement_device 'four-circle diffractometer'
_diffrn_measurement_device_type 'Bruker APEXII CCD area detector'
_diffrn_measurement_method '\f scans'
_diffrn_radiation_collimation 'Multilayer mirrors'
_diffrn_radiation_monochromator 'Bruker Helios multilayer mirrors'
_diffrn_radiation_probe x-ray
_diffrn_radiation_type 'Ag K\a'
_diffrn_radiation_wavelength 0.56087
_diffrn_radiation_xray_symbol K-L~3~
_diffrn_reflns_av_R_equivalents 0.0501
_diffrn_reflns_av_unetI/netI 0.0350
_diffrn_reflns_limit_h_max 6
_diffrn_reflns_limit_h_min -6
_diffrn_reflns_limit_k_max 13
_diffrn_reflns_limit_k_min -15
_diffrn_reflns_limit_l_max 13
_diffrn_reflns_limit_l_min -13
_diffrn_reflns_number 6993
_diffrn_reflns_theta_full 18.57
_diffrn_reflns_theta_max 18.57
_diffrn_reflns_theta_min 2.37
_diffrn_source 'Microfocus sealed tube'
_diffrn_source_target Ag
_diffrn_source_type 'Incoatec IuS'
_diffrn_standards_number 0
_exptl_absorpt_coefficient_mu 0.062
_exptl_absorpt_correction_T_max 0.7445
_exptl_absorpt_correction_T_min 0.5843
_exptl_absorpt_correction_type multi-scan
_exptl_absorpt_process_details
;
SADABS-2012/1 (Bruker,2012) was used for absorption correction.
wR2(int) was 0.0800 before and 0.0533 after correction.
The Ratio of minimum to maximum transmission is 0.7848.
The \l/2 correction factor is 0.0015.
;
_exptl_crystal_colour 'clear light colourless'
_exptl_crystal_colour_lustre clear
_exptl_crystal_colour_modifier light
_exptl_crystal_colour_primary colourless
_exptl_crystal_density_diffrn 1.345
_exptl_crystal_density_meas ?
_exptl_crystal_density_method 'not measured'
_exptl_crystal_description plate
_exptl_crystal_F_000 464
_exptl_crystal_recrystallization_method 'Crystallised using high-pressure in a diamond anvil cell.'
_exptl_crystal_size_max 0.25
_exptl_crystal_size_mid 0.2
_exptl_crystal_size_min 0.1
_refine_diff_density_max 0.162
_refine_diff_density_min -0.177
_refine_diff_density_rms 0.046
_refine_ls_extinction_method none
_refine_ls_goodness_of_fit_ref 1.093
_refine_ls_hydrogen_treatment constr
_refine_ls_matrix_type full
_refine_ls_number_parameters 74
_refine_ls_number_reflns 593
_refine_ls_number_restraints 0
_refine_ls_restrained_S_all 1.093
_refine_ls_R_factor_all 0.1033
_refine_ls_R_factor_gt 0.0558
_refine_ls_shift/su_max 0.001
_refine_ls_shift/su_mean 0.000
_refine_ls_structure_factor_coef Fsqd
_refine_ls_weighting_details 'calc w=1/[\s^2^(Fo^2^)+(0.0433P)^2^+1.6291P] where P=(Fo^2^+2Fc^2^)/3'
_refine_ls_weighting_scheme calc
_refine_ls_wR_factor_gt 0.1209
_refine_ls_wR_factor_ref 0.1549
_reflns_number_gt 390
_reflns_number_total 593
_reflns_threshold_expression >2sigma(I)
_cod_data_source_file cg301773h_si_004.cif
_cod_data_source_block final
_cod_depositor_comments
;
The following automatic conversions were performed:

'_exptl_crystal_density_meas' value 'not_measured' was changed to '?'
- the value is perceived as not measured.

Automatic conversion script
Id: cif_fix_values 3008 2015-01-20 13:52:24Z robertas 
;
_cod_original_cell_volume 1087.7(4)
_cod_database_code 4507557
_olex2_refinement_description
;
1. Others
 Fixed Uiso: H1(0.063) H3(0.076) H6(0.099) H5(0.099) H7(0.099) H2(0.068)
 H4(0.07)
 Fixed X: H1(-0.1622) H3(0.5104) H6(-0.0725) H5(-0.1902) H7(-0.3011)
 H2(0.4407) H4(0.2442)
 Fixed Y: H1(0.8049) H3(0.8725) H6(1.0371) H5(1.0387) H7(0.9708) H2(0.7133)
 H4(0.997)
 Fixed Z: H1(0.3036) H3(0.4805) H6(0.2919) H5(0.3889) H7(0.3132) H2(0.4321)
 H4(0.4431)
;

loop_
_space_group_symop_id
_space_group_symop_operation_xyz
1 'x, y, z'
2 '-x+1/2, -y, z+1/2'
3 'x+1/2, -y+1/2, -z'
4 '-x, y+1/2, -z+1/2'
5 '-x, -y, -z'
6 'x-1/2, y, -z-1/2'
7 '-x-1/2, y-1/2, z'
8 'x, -y-1/2, z-1/2'

loop_
_atom_site_label
_atom_site_type_symbol
_atom_site_fract_x
_atom_site_fract_y
_atom_site_fract_z
_atom_site_U_iso_or_equiv
_atom_site_adp_type
_atom_site_occupancy
_atom_site_symmetry_multiplicity
_atom_site_calc_flag
_atom_site_refinement_flags
F1 F 0.0925(6) 0.65388(19) 0.3342(3) 0.0904(13) Uani 1 1 d .
C1 C 0.0150(7) 0.9153(3) 0.3664(4) 0.0465(14) Uani 1 1 d .
C2 C -0.0256(7) 0.8200(3) 0.3388(4) 0.0525(14) Uani 1 1 d .
H1 H -0.1622 0.8049 0.3036 0.063 Uiso 1 1 calc R
C5 C 0.3743(8) 0.8586(3) 0.4447(4) 0.0634(17) Uani 1 1 d .
H3 H 0.5104 0.8725 0.4805 0.076 Uiso 1 1 calc R
C7 C -0.1524(8) 0.9980(4) 0.3375(4) 0.0657(17) Uani 1 1 d .
H6 H -0.0725 1.0371 0.2919 0.099 Uiso 1 1 calc R
H5 H -0.1902 1.0387 0.3889 0.099 Uiso 1 1 calc R
H7 H -0.3011 0.9708 0.3132 0.099 Uiso 1 1 calc R
C4 C 0.3349(8) 0.7643(4) 0.4160(4) 0.0564(16) Uani 1 1 d .
H2 H 0.4407 0.7133 0.4321 0.068 Uiso 1 1 calc R
C6 C 0.2161(8) 0.9334(3) 0.4215(4) 0.0581(17) Uani 1 1 d .
H4 H 0.2442 0.9970 0.4431 0.070 Uiso 1 1 calc R
C3 C 0.1352(8) 0.7475(3) 0.3631(4) 0.0533(15) Uani 1 1 d .

loop_
_atom_site_aniso_label
_atom_site_aniso_U_11
_atom_site_aniso_U_22
_atom_site_aniso_U_33
_atom_site_aniso_U_23
_atom_site_aniso_U_13
_atom_site_aniso_U_12
F1 0.115(3) 0.0597(19) 0.096(4) -0.017(2) -0.0036(19) -0.0094(15)
C1 0.046(3) 0.054(3) 0.040(4) -0.002(3) 0.0017(19) -0.002(2)
C2 0.044(3) 0.068(3) 0.045(4) -0.005(3) -0.006(2) -0.009(2)
C5 0.050(3) 0.061(3) 0.079(5) 0.007(3) -0.019(2) -0.012(2)
C7 0.061(3) 0.074(3) 0.063(5) 0.012(3) 0.000(2) 0.013(2)
C4 0.051(3) 0.055(3) 0.063(5) 0.011(3) 0.002(2) 0.002(2)
C6 0.061(3) 0.051(3) 0.062(5) 0.003(3) -0.013(3) -0.010(2)
C3 0.064(3) 0.040(3) 0.056(5) -0.006(3) 0.010(2) -0.009(2)

loop_
_atom_type_symbol
_atom_type_description
_atom_type_scat_dispersion_real
_atom_type_scat_dispersion_imag
_atom_type_scat_source
C C 0.0015 0.0009 'International Tables Vol C Tables 4.2.6.8 and 6.1.1.4'
H H 0.0000 0.0000 'International Tables Vol C Tables 4.2.6.8 and 6.1.1.4'
F F 0.0096 0.0061 'International Tables Vol C Tables 4.2.6.8 and 6.1.1.4'

loop_
_geom_angle_atom_site_label_1
_geom_angle_atom_site_label_2
_geom_angle_atom_site_label_3
_geom_angle
C2 C1 C7 121.1(4)
C2 C1 C6 117.9(4)
C6 C1 C7 120.9(4)
C3 C2 C1 119.7(4)
C4 C5 C6 121.0(4)
C3 C4 C5 117.5(4)
C5 C6 C1 120.8(5)
F1 C3 C2 118.6(4)
F1 C3 C4 118.3(4)
C4 C3 C2 123.0(5)

loop_
_geom_bond_atom_site_label_1
_geom_bond_atom_site_label_2
_geom_bond_distance
F1 C3 1.357(5)
C1 C2 1.371(6)
C1 C7 1.506(6)
C1 C6 1.386(6)
C2 C3 1.365(6)
C5 C4 1.362(7)
C5 C6 1.374(6)
C4 C3 1.359(7)
